data_4508420
loop_
_publ_author_name
'Qian, Jun'
'Hu, Jingchun'
'Zhang, Jinfang'
'Yoshikawa, Hirofumi'
'Awaga, Kunio'
'Zhang, Chi'

_publ_section_title
;
 Solvent-Induced Assembly of Octacyanometalates-Based Coordination
 Polymers with Uniqueafm1 Topology and Magnetic Properties
;
_journal_issue 12
_journal_name_full 'Crystal Growth &amp; Design'
_journal_page_first 5211
_journal_paper_doi 10.1021/cg400909b
_journal_volume 13
_journal_year 2013
_chemical_formula_sum 'C9 H8 Mn2 Mo N8 O3'
_chemical_formula_weight 482.05
_chemical_name_systematic
; 
 ? 
;
_space_group_IT_number 15
_symmetry_cell_setting monoclinic
_symmetry_space_group_name_Hall '-C 2yc'
_symmetry_space_group_name_H-M 'C 1 2/c 1'
_atom_sites_solution_hydrogens geom
_atom_sites_solution_primary direct
_atom_sites_solution_secondary difmap
_audit_creation_method SHELXL-97
_cell_angle_alpha 90.00
_cell_angle_beta 127.521(3)
_cell_angle_gamma 90.00
_cell_formula_units_Z 8
_cell_length_a 17.0077(12)
_cell_length_b 21.9812(15)
_cell_length_c 13.0699(9)
_cell_measurement_temperature 293(2)
_cell_measurement_theta_max 27.60
_cell_measurement_theta_min 1.77
_cell_volume 3875.4(5)
_computing_cell_refinement 'CrystalClear (Rigaku Corp., 2000)'
_computing_data_collection 'CrystalClear (Rigaku Corp., 2000)'
_computing_data_reduction 'CrystalClear (Rigaku Corp., 2000)'
_computing_molecular_graphics SHELXTL
_computing_publication_material SHELXTL
_computing_structure_refinement 'SHELXL-97 (Sheldrick, 1997)'
_computing_structure_solution 'SHELXS-97 (Sheldrick, 1990)'
_diffrn_ambient_temperature 293(2)
_diffrn_measured_fraction_theta_full 0.984
_diffrn_measured_fraction_theta_max 0.984
_diffrn_measurement_device_type 'CCD area detector'
_diffrn_measurement_method 'phi and omega scans'
_diffrn_radiation_monochromator graphite
_diffrn_radiation_source 'fine-focus sealed tube'
_diffrn_radiation_type MoK\a
_diffrn_radiation_wavelength 0.71073
_diffrn_reflns_av_R_equivalents 0.0614
_diffrn_reflns_av_sigmaI/netI 0.0524
_diffrn_reflns_limit_h_max 22
_diffrn_reflns_limit_h_min -21
_diffrn_reflns_limit_k_max 28
_diffrn_reflns_limit_k_min -26
_diffrn_reflns_limit_l_max 15
_diffrn_reflns_limit_l_min -16
_diffrn_reflns_number 18086
_diffrn_reflns_theta_full 27.60
_diffrn_reflns_theta_max 27.60
_diffrn_reflns_theta_min 1.77
_exptl_absorpt_coefficient_mu 1.941
_exptl_absorpt_correction_T_max 0.7197
_exptl_absorpt_correction_T_min 0.6203
_exptl_absorpt_correction_type multi-scan
_exptl_absorpt_process_details 'SADABS(Bruker, 2002)'
_exptl_crystal_colour yellow
_exptl_crystal_density_diffrn 1.652
_exptl_crystal_density_method 'not measured'
_exptl_crystal_description prism
_exptl_crystal_F_000 1871
_exptl_crystal_size_max 0.18
_exptl_crystal_size_mid 0.16
_exptl_crystal_size_min 0.13
_platon_squeeze_details
;
;
_refine_diff_density_max 1.523
_refine_diff_density_min -1.232
_refine_diff_density_rms 0.135
_refine_ls_extinction_method none
_refine_ls_goodness_of_fit_ref 1.089
_refine_ls_hydrogen_treatment mixed
_refine_ls_matrix_type full
_refine_ls_number_parameters 203
_refine_ls_number_reflns 4425
_refine_ls_number_restraints 0
_refine_ls_restrained_S_all 1.089
_refine_ls_R_factor_all 0.0564
_refine_ls_R_factor_gt 0.0472
_refine_ls_shift/su_max 0.000
_refine_ls_shift/su_mean 0.000
_refine_ls_structure_factor_coef Fsqd
_refine_ls_weighting_details 'calc w=1/[\s^2^(Fo^2^)+(0.0704P)^2^+1.8469P] where P=(Fo^2^+2Fc^2^)/3'
_refine_ls_weighting_scheme calc
_refine_ls_wR_factor_gt 0.1272
_refine_ls_wR_factor_ref 0.1312
_reflns_number_gt 3517
_reflns_number_total 4425
_reflns_threshold_expression >2sigma(I)
_cod_data_source_file cg400909b_si_002.cif
_cod_data_source_block 2
_cod_original_sg_symbol_Hall '-C 2yc '
_cod_original_sg_symbol_H-M C2/c
_cod_database_code 4508420

loop_
_symmetry_equiv_pos_as_xyz
'x, y, z'
'-x, y, -z+1/2'
'x+1/2, y+1/2, z'
'-x+1/2, y+1/2, -z+1/2'
'-x, -y, -z'
'x, -y, z-1/2'
'-x+1/2, -y+1/2, -z'
'x+1/2, -y+1/2, z-1/2'

loop_
_atom_site_label
_atom_site_type_symbol
_atom_site_fract_x
_atom_site_fract_y
_atom_site_fract_z
_atom_site_U_iso_or_equiv
_atom_site_adp_type
_atom_site_occupancy
_atom_site_symmetry_multiplicity
_atom_site_calc_flag
_atom_site_refinement_flags
Mo1 Mo 0.5000 -0.01919(2) 0.7500 0.02052(15) Uani 1 2 d S
Mo2 Mo 0.0000 0.12929(2) 0.2500 0.01869(14) Uani 1 2 d S
Mn1 Mn 0.37427(5) 0.17740(3) 0.42917(6) 0.02461(18) Uani 1 1 d .
Mn2 Mn 0.20409(5) -0.06561(3) 0.25639(5) 0.02427(18) Uani 1 1 d .
C8 C 0.3237(7) -0.1700(3) 0.1968(8) 0.0831(14) Uani 1 1 d .
H8A H 0.3575 -0.2085 0.2219 0.125 Uiso 1 1 calc R
H8B H 0.3675 -0.1386 0.2077 0.125 Uiso 1 1 calc R
H8C H 0.2664 -0.1718 0.1079 0.125 Uiso 1 1 calc R
C9 C 0.0751(3) -0.1000(2) -0.0542(4) 0.0271(9) Uani 1 1 d .
C7 C 0.3801(4) -0.0103(2) 0.2503(4) 0.0339(10) Uani 1 1 d .
C4 C -0.0329(3) 0.20844(19) 0.1313(4) 0.0269(9) Uani 1 1 d .
C1 C 0.5438(3) -0.0940(2) 0.6902(4) 0.0306(10) Uani 1 1 d .
C2 C 0.3729(3) -0.0509(2) 0.5653(4) 0.0308(10) Uani 1 1 d .
C3 C 0.4470(3) 0.0580(2) 0.6222(4) 0.0308(10) Uani 1 1 d .
C5 C 0.0789(3) 0.0507(2) 0.2557(4) 0.0265(9) Uani 1 1 d .
C6 C 0.1438(3) 0.1570(2) 0.3115(4) 0.0277(9) Uani 1 1 d .
N1 N 0.5669(4) -0.1325(2) 0.6554(5) 0.0481(12) Uani 1 1 d .
N4 N -0.0548(3) 0.25042(19) 0.0673(4) 0.0388(10) Uani 1 1 d .
O1 O 0.2916(4) -0.1561(2) 0.2804(5) 0.0831(14) Uani 1 1 d .
N5 N 0.1202(3) 0.01027(19) 0.2546(4) 0.0372(9) Uani 1 1 d .
N3 N 0.4215(3) 0.1013(2) 0.5592(4) 0.0398(10) Uani 1 1 d .
O2 O 0.1070(4) -0.1320(2) 0.2600(5) 0.0807(16) Uani 1 1 d .
N6 N 0.2226(3) 0.17036(18) 0.3490(4) 0.0388(10) Uani 1 1 d .
N2 N 0.3048(3) -0.0677(2) 0.4671(3) 0.0419(11) Uani 1 1 d .
N9 N 0.1123(3) -0.0851(2) 0.0497(3) 0.0415(11) Uani 1 1 d .
N7 N 0.3140(3) -0.0235(2) 0.2484(4) 0.0421(10) Uani 1 1 d .
O3 O 0.3334(4) 0.2471(2) 0.2771(5) 0.0834(16) Uani 1 1 d .
H3B H 0.3074 0.2674 0.3014 0.125 Uiso 1 1 d R

loop_
_atom_site_aniso_label
_atom_site_aniso_U_11
_atom_site_aniso_U_22
_atom_site_aniso_U_33
_atom_site_aniso_U_23
_atom_site_aniso_U_13
_atom_site_aniso_U_12
Mo1 0.0194(3) 0.0245(3) 0.0146(2) 0.000 0.00875(19) 0.000
Mo2 0.0168(2) 0.0201(3) 0.0123(2) 0.000 0.00536(18) 0.000
Mn1 0.0253(4) 0.0239(4) 0.0208(3) -0.0017(2) 0.0121(3) 0.0004(2)
Mn2 0.0219(3) 0.0289(4) 0.0161(3) -0.0025(2) 0.0086(2) -0.0015(3)
C8 0.113(4) 0.058(2) 0.077(3) 0.006(2) 0.058(3) 0.017(2)
C9 0.024(2) 0.030(2) 0.0170(18) 0.0034(15) 0.0068(16) 0.0037(18)
C7 0.037(3) 0.033(3) 0.032(2) 0.0000(18) 0.022(2) -0.001(2)
C4 0.028(2) 0.024(2) 0.0198(17) -0.0019(16) 0.0098(17) -0.0017(18)
C1 0.032(2) 0.031(2) 0.031(2) -0.0007(18) 0.020(2) 0.001(2)
C2 0.029(2) 0.034(2) 0.0215(19) 0.0002(17) 0.0113(18) 0.0014(19)
C3 0.030(2) 0.030(2) 0.0267(19) 0.0026(18) 0.0139(18) 0.0009(19)
C5 0.024(2) 0.027(2) 0.0222(18) 0.0004(16) 0.0110(17) 0.0068(18)
C6 0.025(2) 0.023(2) 0.028(2) 0.0012(16) 0.0119(18) -0.0006(18)
N1 0.059(3) 0.045(3) 0.052(3) 0.000(2) 0.040(3) 0.008(2)
N4 0.041(2) 0.031(2) 0.033(2) 0.0090(17) 0.0171(18) 0.0043(19)
O1 0.113(4) 0.058(2) 0.077(3) 0.006(2) 0.058(3) 0.017(2)
N5 0.035(2) 0.037(2) 0.035(2) -0.0021(17) 0.0186(18) 0.0036(19)
N3 0.046(2) 0.037(2) 0.035(2) 0.0089(18) 0.0237(19) 0.007(2)
O2 0.074(3) 0.087(4) 0.079(3) -0.012(3) 0.045(3) -0.045(3)
N6 0.027(2) 0.032(2) 0.049(2) -0.0002(17) 0.0188(19) -0.0044(17)
N2 0.040(2) 0.049(3) 0.0208(18) -0.0041(16) 0.0107(17) 0.000(2)
N9 0.042(2) 0.047(3) 0.0191(17) -0.0058(17) 0.0102(17) -0.001(2)
N7 0.035(2) 0.050(3) 0.048(2) 0.000(2) 0.028(2) -0.009(2)
O3 0.144(5) 0.050(3) 0.074(3) 0.020(2) 0.076(3) 0.019(3)

loop_
_atom_type_symbol
_atom_type_description
_atom_type_scat_dispersion_real
_atom_type_scat_dispersion_imag
_atom_type_scat_source
C C 0.0033 0.0016 'International Tables Vol C Tables 4.2.6.8 and 6.1.1.4'
Mn Mn 0.3368 0.7283 'International Tables Vol C Tables 4.2.6.8 and 6.1.1.4'
Mo Mo -1.6832 0.6857 'International Tables Vol C Tables 4.2.6.8 and 6.1.1.4'
N N 0.0061 0.0033 'International Tables Vol C Tables 4.2.6.8 and 6.1.1.4'
O O 0.0106 0.0060 'International Tables Vol C Tables 4.2.6.8 and 6.1.1.4'
H H 0.0000 0.0000 'International Tables Vol C Tables 4.2.6.8 and 6.1.1.4'

loop_
_geom_angle_atom_site_label_1
_geom_angle_atom_site_label_2
_geom_angle_atom_site_label_3
_geom_angle
_geom_angle_site_symmetry_1
_geom_angle_site_symmetry_3
C7 Mo1 C7 144.8(3) 5_656 6_556
C7 Mo1 C1 71.82(18) 5_656 .
C7 Mo1 C1 140.97(18) 6_556 .
C7 Mo1 C1 140.97(18) 5_656 2_656
C7 Mo1 C1 71.82(18) 6_556 2_656
C1 Mo1 C1 79.6(3) . 2_656
C7 Mo1 C2 113.78(18) 5_656 .
C7 Mo1 C2 78.04(18) 6_556 .
C1 Mo1 C2 71.13(17) . .
C1 Mo1 C2 79.96(17) 2_656 .
C7 Mo1 C2 78.04(18) 5_656 2_656
C7 Mo1 C2 113.78(18) 6_556 2_656
C1 Mo1 C2 79.96(17) . 2_656
C1 Mo1 C2 71.13(17) 2_656 2_656
C2 Mo1 C2 142.2(2) . 2_656
C7 Mo1 C3 79.26(18) 5_656 2_656
C7 Mo1 C3 73.15(18) 6_556 2_656
C1 Mo1 C3 144.42(18) . 2_656
C1 Mo1 C3 113.31(17) 2_656 2_656
C2 Mo1 C3 141.69(17) . 2_656
C2 Mo1 C3 74.05(17) 2_656 2_656
C7 Mo1 C3 73.15(18) 5_656 .
C7 Mo1 C3 79.26(18) 6_556 .
C1 Mo1 C3 113.31(17) . .
C1 Mo1 C3 144.42(18) 2_656 .
C2 Mo1 C3 74.05(17) . .
C2 Mo1 C3 141.69(17) 2_656 .
C3 Mo1 C3 76.2(2) 2_656 .
C6 Mo2 C6 147.0(2) . 2
C6 Mo2 C9 104.27(17) . 5
C6 Mo2 C9 85.61(17) 2 5
C6 Mo2 C9 85.61(17) . 6_556
C6 Mo2 C9 104.27(17) 2 6_556
C9 Mo2 C9 145.2(2) 5 6_556
C6 Mo2 C5 70.85(17) . .
C6 Mo2 C5 141.45(17) 2 .
C9 Mo2 C5 73.03(16) 5 .
C9 Mo2 C5 79.24(16) 6_556 .
C6 Mo2 C5 141.45(17) . 2
C6 Mo2 C5 70.85(17) 2 2
C9 Mo2 C5 79.24(16) 5 2
C9 Mo2 C5 73.03(16) 6_556 2
C5 Mo2 C5 73.8(2) . 2
C6 Mo2 C4 76.42(17) . 2
C6 Mo2 C4 77.21(16) 2 2
C9 Mo2 C4 143.20(16) 5 2
C9 Mo2 C4 71.35(16) 6_556 2
C5 Mo2 C4 137.19(15) . 2
C5 Mo2 C4 123.47(17) 2 2
C6 Mo2 C4 77.21(16) . .
C6 Mo2 C4 76.42(17) 2 .
C9 Mo2 C4 71.35(16) 5 .
C9 Mo2 C4 143.20(16) 6_556 .
C5 Mo2 C4 123.47(17) . .
C5 Mo2 C4 137.19(15) 2 .
C4 Mo2 C4 73.1(2) 2 .
N6 Mn1 N1 121.64(19) . 5_656
N6 Mn1 N4 111.25(17) . 8_556
N1 Mn1 N4 125.41(18) 5_656 8_556
N6 Mn1 N3 95.17(17) . .
N1 Mn1 N3 88.97(17) 5_656 .
N4 Mn1 N3 99.33(17) 8_556 .
N6 Mn1 O3 89.12(19) . .
N1 Mn1 O3 81.24(18) 5_656 .
N4 Mn1 O3 87.30(18) 8_556 .
N3 Mn1 O3 170.16(18) . .
N7 Mn2 N2 91.91(17) . .
N7 Mn2 N9 90.70(17) . .
N2 Mn2 N9 167.07(17) . .
N7 Mn2 N5 104.63(18) . .
N2 Mn2 N5 92.01(16) . .
N9 Mn2 N5 99.57(16) . .
N7 Mn2 O2 164.6(2) . .
N2 Mn2 O2 88.92(18) . .
N9 Mn2 O2 85.24(18) . .
N5 Mn2 O2 90.7(2) . .
N7 Mn2 O1 82.79(19) . .
N2 Mn2 O1 82.48(18) . .
N9 Mn2 O1 85.29(17) . .
N5 Mn2 O1 170.97(18) . .
O2 Mn2 O1 82.1(2) . .
O1 C8 H8A 109.5 . .
O1 C8 H8B 109.5 . .
H8A C8 H8B 109.5 . .
O1 C8 H8C 109.5 . .
H8A C8 H8C 109.5 . .
H8B C8 H8C 109.5 . .
N9 C9 Mo2 177.6(4) . 5
N7 C7 Mo1 176.8(5) . 5_656
N4 C4 Mo2 176.6(4) . .
N1 C1 Mo1 177.7(4) . .
N2 C2 Mo1 179.6(5) . .
N3 C3 Mo1 176.5(4) . .
N5 C5 Mo2 177.2(4) . .
N6 C6 Mo2 177.1(4) . .
C1 N1 Mn1 159.5(4) . 5_656
C4 N4 Mn1 168.4(4) . 8_455
C8 O1 Mn2 122.8(4) . .
C5 N5 Mn2 178.1(4) . .
C3 N3 Mn1 174.9(4) . .
C6 N6 Mn1 169.1(4) . .
C2 N2 Mn2 152.3(4) . .
C9 N9 Mn2 170.6(4) . .
C7 N7 Mn2 168.6(5) . .
Mn1 O3 H3B 88.7 . .

loop_
_geom_bond_atom_site_label_1
_geom_bond_atom_site_label_2
_geom_bond_distance
_geom_bond_site_symmetry_2
Mo1 C7 2.141(5) 5_656
Mo1 C7 2.141(5) 6_556
Mo1 C1 2.140(5) .
Mo1 C1 2.140(5) 2_656
Mo1 C2 2.151(4) .
Mo1 C2 2.151(4) 2_656
Mo1 C3 2.155(4) 2_656
Mo1 C3 2.155(4) .
Mo2 C6 2.145(5) .
Mo2 C6 2.145(5) 2
Mo2 C9 2.148(4) 5
Mo2 C9 2.148(4) 6_556
Mo2 C5 2.160(4) .
Mo2 C5 2.160(4) 2
Mo2 C4 2.165(4) 2
Mo2 C4 2.165(4) .
Mn1 N6 2.117(4) .
Mn1 N1 2.131(5) 5_656
Mn1 N4 2.140(4) 8_556
Mn1 N3 2.161(4) .
Mn1 O3 2.258(4) .
Mn2 N7 2.146(4) .
Mn2 N2 2.185(4) .
Mn2 N9 2.186(4) .
Mn2 N5 2.186(4) .
Mn2 O2 2.226(4) .
Mn2 O1 2.387(5) .
C8 O1 1.522(9) .
C8 H8A 0.9600 .
C8 H8B 0.9600 .
C8 H8C 0.9600 .
C9 N9 1.143(6) .
C9 Mo2 2.148(4) 5
C7 N7 1.147(6) .
C7 Mo1 2.141(5) 5_656
C4 N4 1.145(6) .
C1 N1 1.139(6) .
C2 N2 1.147(6) .
C3 N3 1.156(6) .
C5 N5 1.139(6) .
C6 N6 1.151(6) .
N1 Mn1 2.131(5) 5_656
N4 Mn1 2.140(4) 8_455
O3 H3B 0.8163 .

loop_
_geom_torsion_atom_site_label_1
_geom_torsion_atom_site_label_2
_geom_torsion_atom_site_label_3
_geom_torsion_atom_site_label_4
_geom_torsion
_geom_torsion_site_symmetry_1
_geom_torsion_site_symmetry_4
C6 Mo2 C4 N4 -163(6) . .
C6 Mo2 C4 N4 -3(6) 2 .
C9 Mo2 C4 N4 87(6) 5 .
C9 Mo2 C4 N4 -99(6) 6_556 .
C5 Mo2 C4 N4 141(6) . .
C5 Mo2 C4 N4 38(6) 2 .
C4 Mo2 C4 N4 -83(6) 2 .
C7 Mo1 C1 N1 -51(12) 5_656 .
C7 Mo1 C1 N1 113(12) 6_556 .
C1 Mo1 C1 N1 156(12) 2_656 .
C2 Mo1 C1 N1 73(12) . .
C2 Mo1 C1 N1 -131(12) 2_656 .
C3 Mo1 C1 N1 -88(12) 2_656 .
C3 Mo1 C1 N1 11(12) . .
C7 Mo1 C2 N2 -158(100) 5_656 .
C7 Mo1 C2 N2 -13(56) 6_556 .
C1 Mo1 C2 N2 143(56) . .
C1 Mo1 C2 N2 61(56) 2_656 .
C2 Mo1 C2 N2 101(56) 2_656 .
C3 Mo1 C2 N2 -54(56) 2_656 .
C3 Mo1 C2 N2 -95(56) . .
C7 Mo1 C3 N3 -73(7) 5_656 .
C7 Mo1 C3 N3 85(7) 6_556 .
C1 Mo1 C3 N3 -134(7) . .
C1 Mo1 C3 N3 120(7) 2_656 .
C2 Mo1 C3 N3 165(7) . .
C2 Mo1 C3 N3 -30(8) 2_656 .
C3 Mo1 C3 N3 9(7) 2_656 .
C6 Mo2 C5 N5 -68(9) . .
C6 Mo2 C5 N5 104(9) 2 .
C9 Mo2 C5 N5 44(9) 5 .
C9 Mo2 C5 N5 -157(9) 6_556 .
C5 Mo2 C5 N5 128(9) 2 .
C4 Mo2 C5 N5 -110(9) 2 .
C4 Mo2 C5 N5 -9(9) . .
C6 Mo2 C6 N6 126(9) 2 .
C9 Mo2 C6 N6 -130(9) 5 .
C9 Mo2 C6 N6 16(9) 6_556 .
C5 Mo2 C6 N6 -64(9) . .
C5 Mo2 C6 N6 -39(9) 2 .
C4 Mo2 C6 N6 88(9) 2 .
C4 Mo2 C6 N6 164(9) . .
Mo1 C1 N1 Mn1 25(13) . 5_656
Mo2 C4 N4 Mn1 -26(8) . 8_455
N7 Mn2 O1 C8 -45.5(6) . .
N2 Mn2 O1 C8 -138.4(6) . .
N9 Mn2 O1 C8 45.8(6) . .
N5 Mn2 O1 C8 168.8(10) . .
O2 Mn2 O1 C8 131.7(6) . .
Mo2 C5 N5 Mn2 84(14) . .
N7 Mn2 N5 C5 -36(12) . .
N2 Mn2 N5 C5 57(12) . .
N9 Mn2 N5 C5 -129(12) . .
O2 Mn2 N5 C5 146(12) . .
O1 Mn2 N5 C5 109(12) . .
Mo1 C3 N3 Mn1 142(5) . .
N6 Mn1 N3 C3 101(5) . .
N1 Mn1 N3 C3 -20(5) 5_656 .
N4 Mn1 N3 C3 -146(5) 8_556 .
O3 Mn1 N3 C3 -14(5) . .
Mo2 C6 N6 Mn1 39(11) . .
N1 Mn1 N6 C6 68(2) 5_656 .
N4 Mn1 N6 C6 -126(2) 8_556 .
N3 Mn1 N6 C6 -24(2) . .
O3 Mn1 N6 C6 147(2) . .
Mo1 C2 N2 Mn2 125(55) . .
N7 Mn2 N2 C2 21.8(9) . .
N9 Mn2 N2 C2 123.3(10) . .
N5 Mn2 N2 C2 -82.9(9) . .
O2 Mn2 N2 C2 -173.6(9) . .
O1 Mn2 N2 C2 104.3(9) . .
Mo2 C9 N9 Mn2 128(9) 5 .
N7 Mn2 N9 C9 61(3) . .
N2 Mn2 N9 C9 -40(3) . .
N5 Mn2 N9 C9 166(3) . .
O2 Mn2 N9 C9 -104(3) . .
O1 Mn2 N9 C9 -21(3) . .
Mo1 C7 N7 Mn2 177(100) 5_656 .
N2 Mn2 N7 C7 72(2) . .
N9 Mn2 N7 C7 -95(2) . .
N5 Mn2 N7 C7 165(2) . .
O2 Mn2 N7 C7 -20(2) . .
O1 Mn2 N7 C7 -10(2) . .

loop_
_platon_squeeze_void_nr
_platon_squeeze_void_average_x
_platon_squeeze_void_average_y
_platon_squeeze_void_average_z
_platon_squeeze_void_volume
_platon_squeeze_void_count_electrons
_platon_squeeze_void_content
1 0.043 0.250 -0.207 469 6 ' '
2 0.543 0.750 -0.207 469 6 ' '
